data_2243477
loop_
_publ_author_name
'Flores Manuel, Fermin'
'Sosa Rivadeneyra, Martha'
'Bern\`es, Sylvain'

_publ_section_title
;
 One molecule, three crystal structures: conformational trimorphism of
 <i>N</i>-[(1<i>S</i>)-1-phenylethyl]benzamide
;
_journal_coeditor_code YK2134
_journal_issue 8
_journal_name_full 'Acta Crystallographica Section E'
_journal_page_first 1229
_journal_page_last 1233
_journal_paper_doi 10.1107/S2056989020008877
_journal_volume 76
_journal_year 2020
_chemical_absolute_configuration syn
_chemical_formula_iupac 'C15 H15 N O'
_chemical_formula_moiety 'C15 H15 N O'
_chemical_formula_sum 'C15 H15 N O'
_chemical_formula_weight 225.28
_chemical_name_systematic
;
<i>N</i>-[(1<i>S</i>)-1-Phenylethyl]benzamide
;
_space_group_crystal_system monoclinic
_space_group_IT_number 4
_space_group_name_Hall 'P 2yb'
_space_group_name_H-M_alt 'P 1 21 1'
_atom_sites_solution_hydrogens mixed
_atom_sites_solution_primary dual
_atom_sites_solution_secondary difmap
_audit_creation_method SHELXL-2018/3
_cell_angle_alpha 90
_cell_angle_beta 99.800(6)
_cell_angle_gamma 90
_cell_formula_units_Z 2
_cell_length_a 8.3496(6)
_cell_length_b 5.2632(2)
_cell_length_c 14.2969(10)
_cell_measurement_reflns_used 15127
_cell_measurement_temperature 295.0(10)
_cell_measurement_theta_max 24.30
_cell_measurement_theta_min 2.74
_cell_volume 619.12(7)
_computing_cell_refinement
;
X-AREA (Stoe & Cie, 2019)
;
_computing_data_collection
;
X-AREA (Stoe & Cie, 2019)
;
_computing_data_reduction
;
X-RED32 (Stoe & Cie, 2019)
;
_computing_molecular_graphics
;
Mercury (Macrae <i>et al.</i>,  2020)
;
_computing_publication_material
;
publCif (Westrip, 2010)
;
_computing_structure_refinement
;
<i>SHELXL2018/3</i> (Sheldrick, 2015b)
;
_computing_structure_solution
;
<i>SHELXT2018/2</i> (Sheldrick, 2015a)
;
_diffrn_ambient_temperature 295.0(10)
_diffrn_detector 'Reverse-biased silicon diode array'
_diffrn_detector_area_resol_mean 5.81
_diffrn_measured_fraction_theta_full 0.996
_diffrn_measured_fraction_theta_max 0.997
_diffrn_measurement_device 'Eulerian four-circle diffractometer'
_diffrn_measurement_device_type 'Stoe Stadivari'
_diffrn_measurement_method '\w scans'
_diffrn_measurement_specimen_support Mitegen
_diffrn_radiation_monochromator 'Graded multilayer mirror'
_diffrn_radiation_probe x-ray
_diffrn_radiation_type AgK\a
_diffrn_radiation_wavelength 0.56083
_diffrn_reflns_av_R_equivalents 0.0370
_diffrn_reflns_av_unetI/netI 0.0305
_diffrn_reflns_limit_h_max 10
_diffrn_reflns_limit_h_min -10
_diffrn_reflns_limit_k_max 6
_diffrn_reflns_limit_k_min -6
_diffrn_reflns_limit_l_max 18
_diffrn_reflns_limit_l_min -18
_diffrn_reflns_number 14738
_diffrn_reflns_theta_full 19.664
_diffrn_reflns_theta_max 20.998
_diffrn_reflns_theta_min 2.740
_diffrn_source 'Sealed X-ray tube'
_diffrn_source_current 0.600
_diffrn_source_power 0.039
_diffrn_source_voltage 65
_exptl_absorpt_coefficient_mu 0.049
_exptl_absorpt_correction_T_max 1.0000
_exptl_absorpt_correction_T_min 0.5739
_exptl_absorpt_correction_type multi-scan
_exptl_absorpt_process_details
;
(X-AREA; Stoe & Cie, 2019)
;
_exptl_crystal_colour Colourless
_exptl_crystal_density_diffrn 1.208
_exptl_crystal_description Prism
_exptl_crystal_F_000 240
_exptl_crystal_size_max 0.340
_exptl_crystal_size_mid 0.186
_exptl_crystal_size_min 0.143
_refine_diff_density_max 0.116
_refine_diff_density_min -0.138
_refine_ls_extinction_coef 0.076(15)
_refine_ls_extinction_expression Fc^*^=kFc[1+0.001xFc^2^\l^3^/sin(2\q)]^-1/4^
_refine_ls_extinction_method
;
SHELXL-2018/3 (Sheldrick 2015b)
;
_refine_ls_goodness_of_fit_ref 0.942
_refine_ls_hydrogen_treatment mixed
_refine_ls_matrix_type full
_refine_ls_number_constraints 0
_refine_ls_number_parameters 159
_refine_ls_number_reflns 2456
_refine_ls_number_restraints 1
_refine_ls_restrained_S_all 0.942
_refine_ls_R_factor_all 0.0519
_refine_ls_R_factor_gt 0.0355
_refine_ls_shift/su_max 0.000
_refine_ls_shift/su_mean 0.000
_refine_ls_structure_factor_coef Fsqd
_refine_ls_weighting_details 'w=1/[\s^2^(Fo^2^)+(0.0529P)^2^] where P=(Fo^2^+2Fc^2^)/3'
_refine_ls_weighting_scheme calc
_refine_ls_wR_factor_gt 0.0834
_refine_ls_wR_factor_ref 0.0899
_reflns_number_gt 1847
_reflns_number_total 2456
_reflns_threshold_expression 'I > 2\s(I)'
_cod_data_source_file yk2134sup1.cif
_cod_data_source_block II
_cod_original_sg_symbol_H-M 'P 21'
_cod_database_code 2243477
_shelx_estimated_absorpt_t_min 0.984
_shelx_estimated_absorpt_t_max 0.993

loop_
_space_group_symop_operation_xyz
'x, y, z'
'-x, y+1/2, -z'

loop_
_atom_site_type_symbol
_atom_site_label
_atom_site_fract_x
_atom_site_fract_y
_atom_site_fract_z
_atom_site_U_iso_or_equiv
_atom_site_adp_type
_atom_site_calc_flag
_atom_site_occupancy
_atom_site_disorder_assembly
_atom_site_disorder_group
O O1 0.4368(2) 0.7962(3) 0.72214(11) 0.0587(5) Uani d 1 . .
N N1 0.4801(2) 0.3812(3) 0.75328(12) 0.0469(5) Uani d 1 . .
H H1 0.463(3) 0.230(5) 0.7361(17) 0.056 Uiso d 1 . .
C C1 0.5445(4) 0.2070(5) 0.91253(17) 0.0634(7) Uani d 1 . .
H H1A 0.431636 0.203287 0.918240 0.095 Uiso calc 1 . .
H H1B 0.609341 0.231415 0.974081 0.095 Uiso calc 1 . .
H H1C 0.573648 0.049095 0.886292 0.095 Uiso calc 1 . .
C C2 0.5745(3) 0.4245(4) 0.84752(14) 0.0477(5) Uani d 1 . .
H H2 0.533500 0.580228 0.872634 0.057 Uiso calc 1 . .
C C3 0.7537(3) 0.4647(4) 0.84452(15) 0.0513(5) Uani d 1 . .
C C4 0.8339(4) 0.3259(8) 0.7885(2) 0.0915(10) Uani d 1 . .
H H4 0.777746 0.203331 0.749040 0.110 Uiso calc 1 . .
C C5 0.9981(4) 0.3612(11) 0.7883(2) 0.1148(15) Uani d 1 . .
H H5 1.050709 0.260491 0.749457 0.138 Uiso calc 1 . .
C C6 1.0820(4) 0.5382(9) 0.8431(2) 0.0947(11) Uani d 1 . .
H H6 1.191933 0.563011 0.841941 0.114 Uiso calc 1 . .
C C7 1.0040(4) 0.6813(8) 0.9005(4) 0.1196(15) Uani d 1 . .
H H7 1.060842 0.805082 0.939071 0.144 Uiso calc 1 . .
C C8 0.8399(4) 0.6433(6) 0.9018(3) 0.0898(10) Uani d 1 . .
H H8 0.787916 0.740396 0.941994 0.108 Uiso calc 1 . .
C C9 0.4209(2) 0.5733(4) 0.69593(14) 0.0417(5) Uani d 1 . .
C C10 0.3338(2) 0.5054(4) 0.59924(14) 0.0395(5) Uani d 1 . .
C C11 0.2133(3) 0.6681(4) 0.55550(16) 0.0487(5) Uani d 1 . .
H H11 0.186538 0.811620 0.587523 0.058 Uiso calc 1 . .
C C12 0.1325(3) 0.6186(5) 0.46458(17) 0.0572(6) Uani d 1 . .
H H12 0.050761 0.727543 0.436194 0.069 Uiso calc 1 . .
C C13 0.1725(3) 0.4090(5) 0.41606(16) 0.0528(6) Uani d 1 . .
H H13 0.118548 0.376985 0.354762 0.063 Uiso calc 1 . .
C C14 0.2928(3) 0.2463(4) 0.45841(15) 0.0501(6) Uani d 1 . .
H H14 0.320498 0.105115 0.425418 0.060 Uiso calc 1 . .
C C15 0.3725(3) 0.2925(4) 0.54998(14) 0.0463(5) Uani d 1 . .
H H15 0.452280 0.180724 0.578634 0.056 Uiso calc 1 . .

loop_
_atom_site_aniso_label
_atom_site_aniso_U_11
_atom_site_aniso_U_22
_atom_site_aniso_U_33
_atom_site_aniso_U_12
_atom_site_aniso_U_13
_atom_site_aniso_U_23
O1 0.0812(12) 0.0348(7) 0.0555(9) 0.0003(7) -0.0011(8) -0.0023(7)
N1 0.0578(11) 0.0363(9) 0.0433(10) 0.0003(8) -0.0009(8) 0.0004(8)
C1 0.0814(17) 0.0588(13) 0.0495(14) 0.0020(13) 0.0091(12) 0.0091(11)
C2 0.0601(14) 0.0403(10) 0.0406(11) 0.0053(9) 0.0031(10) -0.0026(9)
C3 0.0588(14) 0.0488(12) 0.0419(11) 0.0040(10) -0.0038(10) 0.0036(10)
C4 0.0678(18) 0.134(3) 0.0759(18) -0.018(2) 0.0215(15) -0.049(2)
C5 0.071(2) 0.200(5) 0.078(2) -0.015(3) 0.0245(16) -0.046(3)
C6 0.0579(17) 0.131(3) 0.091(2) -0.012(2) 0.0007(17) 0.013(2)
C7 0.065(2) 0.099(2) 0.177(4) -0.0025(19) -0.030(2) -0.042(3)
C8 0.0617(17) 0.080(2) 0.116(2) 0.0118(14) -0.0177(16) -0.0407(18)
C9 0.0412(10) 0.0358(9) 0.0483(12) 0.0010(8) 0.0082(9) 0.0019(9)
C10 0.0379(10) 0.0370(9) 0.0438(11) -0.0016(8) 0.0074(8) 0.0047(8)
C11 0.0477(12) 0.0392(10) 0.0581(13) 0.0030(9) 0.0059(10) 0.0015(9)
C12 0.0530(14) 0.0547(14) 0.0592(15) 0.0043(10) -0.0042(11) 0.0078(11)
C13 0.0527(13) 0.0589(13) 0.0452(11) -0.0118(11) 0.0039(10) 0.0040(11)
C14 0.0518(12) 0.0500(13) 0.0503(13) -0.0043(9) 0.0141(10) -0.0052(10)
C15 0.0466(12) 0.0415(10) 0.0501(12) 0.0034(9) 0.0059(10) 0.0025(10)

loop_
_atom_type_symbol
_atom_type_description
_atom_type_scat_dispersion_real
_atom_type_scat_dispersion_imag
_atom_type_scat_source
C C 0.0015 0.0009 'International Tables Vol C Tables 4.2.6.8 and 6.1.1.4'
H H 0.0000 0.0000 'International Tables Vol C Tables 4.2.6.8 and 6.1.1.4'
N N 0.0030 0.0019 'International Tables Vol C Tables 4.2.6.8 and 6.1.1.4'
O O 0.0056 0.0036 'International Tables Vol C Tables 4.2.6.8 and 6.1.1.4'

loop_
_exptl_crystal_face_index_h
_exptl_crystal_face_index_k
_exptl_crystal_face_index_l
_exptl_crystal_face_perp_dist
1 3 8 0.0710
-1 -3 -9 0.0720
1 2 -3 0.1500
-2 -3 6 0.1900
5 -1 0 0.0800
-6 1 1 0.1060

loop_
_geom_angle_atom_site_label_1
_geom_angle_atom_site_label_2
_geom_angle_atom_site_label_3
_geom_angle_site_symmetry_1
_geom_angle_site_symmetry_3
_geom_angle
_geom_angle_publ_flag
C9 N1 C2 . . 122.11(18) ?
C9 N1 H1 . . 120.7(17) ?
C2 N1 H1 . . 117.1(17) ?
C2 C1 H1A . . 109.5 ?
C2 C1 H1B . . 109.5 ?
H1A C1 H1B . . 109.5 ?
C2 C1 H1C . . 109.5 ?
H1A C1 H1C . . 109.5 ?
H1B C1 H1C . . 109.5 ?
N1 C2 C3 . . 112.09(17) ?
N1 C2 C1 . . 109.10(18) ?
C3 C2 C1 . . 112.80(19) ?
N1 C2 H2 . . 107.5 ?
C3 C2 H2 . . 107.5 ?
C1 C2 H2 . . 107.5 ?
C4 C3 C8 . . 117.7(3) ?
C4 C3 C2 . . 122.3(2) ?
C8 C3 C2 . . 119.9(2) ?
C3 C4 C5 . . 121.5(3) ?
C3 C4 H4 . . 119.2 ?
C5 C4 H4 . . 119.2 ?
C6 C5 C4 . . 120.8(4) ?
C6 C5 H5 . . 119.6 ?
C4 C5 H5 . . 119.6 ?
C5 C6 C7 . . 118.9(3) ?
C5 C6 H6 . . 120.6 ?
C7 C6 H6 . . 120.6 ?
C6 C7 C8 . . 120.3(3) ?
C6 C7 H7 . . 119.9 ?
C8 C7 H7 . . 119.9 ?
C3 C8 C7 . . 120.7(3) ?
C3 C8 H8 . . 119.6 ?
C7 C8 H8 . . 119.6 ?
O1 C9 N1 . . 121.50(19) ?
O1 C9 C10 . . 121.34(18) ?
N1 C9 C10 . . 117.16(17) ?
C11 C10 C15 . . 118.86(19) ?
C11 C10 C9 . . 118.16(18) ?
C15 C10 C9 . . 122.93(18) ?
C12 C11 C10 . . 120.5(2) ?
C12 C11 H11 . . 119.7 ?
C10 C11 H11 . . 119.7 ?
C13 C12 C11 . . 120.3(2) ?
C13 C12 H12 . . 119.9 ?
C11 C12 H12 . . 119.9 ?
C12 C13 C14 . . 119.9(2) ?
C12 C13 H13 . . 120.1 ?
C14 C13 H13 . . 120.1 ?
C13 C14 C15 . . 120.2(2) ?
C13 C14 H14 . . 119.9 ?
C15 C14 H14 . . 119.9 ?
C14 C15 C10 . . 120.3(2) ?
C14 C15 H15 . . 119.8 ?
C10 C15 H15 . . 119.8 ?

loop_
_geom_bond_atom_site_label_1
_geom_bond_atom_site_label_2
_geom_bond_site_symmetry_2
_geom_bond_distance
_geom_bond_publ_flag
O1 C9 . 1.232(3) ?
N1 C9 . 1.342(3) ?
N1 C2 . 1.459(3) ?
N1 H1 . 0.84(3) ?
C1 C2 . 1.522(3) ?
C1 H1A . 0.9600 ?
C1 H1B . 0.9600 ?
C1 H1C . 0.9600 ?
C2 C3 . 1.519(3) ?
C2 H2 . 0.9800 ?
C3 C4 . 1.343(4) ?
C3 C8 . 1.368(3) ?
C4 C5 . 1.385(4) ?
C4 H4 . 0.9300 ?
C5 C6 . 1.336(5) ?
C5 H5 . 0.9300 ?
C6 C7 . 1.359(5) ?
C6 H6 . 0.9300 ?
C7 C8 . 1.388(5) ?
C7 H7 . 0.9300 ?
C8 H8 . 0.9300 ?
C9 C10 . 1.492(3) ?
C10 C11 . 1.387(3) ?
C10 C15 . 1.390(3) ?
C11 C12 . 1.383(3) ?
C11 H11 . 0.9300 ?
C12 C13 . 1.374(4) ?
C12 H12 . 0.9300 ?
C13 C14 . 1.379(3) ?
C13 H13 . 0.9300 ?
C14 C15 . 1.386(3) ?
C14 H14 . 0.9300 ?
C15 H15 . 0.9300 ?

loop_
_geom_hbond_atom_site_label_D
_geom_hbond_atom_site_label_H
_geom_hbond_atom_site_label_A
_geom_hbond_site_symmetry_A
_geom_hbond_distance_DH
_geom_hbond_distance_HA
_geom_hbond_distance_DA
_geom_hbond_angle_DHA
_geom_hbond_publ_flag
N1 H1 O1 1_545 0.84(3) 2.30(3) 3.123(2) 168(2) yes

loop_
_geom_torsion_atom_site_label_1
_geom_torsion_atom_site_label_2
_geom_torsion_atom_site_label_3
_geom_torsion_atom_site_label_4
_geom_torsion_site_symmetry_1
_geom_torsion_site_symmetry_2
_geom_torsion_site_symmetry_3
_geom_torsion_site_symmetry_4
_geom_torsion
_geom_torsion_publ_flag
C9 N1 C2 C3 . . . . -85.6(2) ?
C9 N1 C2 C1 . . . . 148.7(2) ?
N1 C2 C3 C4 . . . . -41.1(3) ?
C1 C2 C3 C4 . . . . 82.5(3) ?
N1 C2 C3 C8 . . . . 140.4(2) ?
C1 C2 C3 C8 . . . . -95.9(3) ?
C8 C3 C4 C5 . . . . 0.0(5) ?
C2 C3 C4 C5 . . . . -178.5(3) ?
C3 C4 C5 C6 . . . . -1.0(6) ?
C4 C5 C6 C7 . . . . 1.0(7) ?
C5 C6 C7 C8 . . . . 0.0(6) ?
C4 C3 C8 C7 . . . . 1.0(5) ?
C2 C3 C8 C7 . . . . 179.5(3) ?
C6 C7 C8 C3 . . . . -1.0(6) ?
C2 N1 C9 O1 . . . . -3.7(3) ?
C2 N1 C9 C10 . . . . 176.80(18) ?
O1 C9 C10 C11 . . . . -28.1(3) ?
N1 C9 C10 C11 . . . . 151.43(19) ?
O1 C9 C10 C15 . . . . 149.3(2) ?
N1 C9 C10 C15 . . . . -31.2(3) ?
C15 C10 C11 C12 . . . . 0.3(3) ?
C9 C10 C11 C12 . . . . 177.8(2) ?
C10 C11 C12 C13 . . . . -0.9(4) ?
C11 C12 C13 C14 . . . . 0.5(3) ?
C12 C13 C14 C15 . . . . 0.5(3) ?
C13 C14 C15 C10 . . . . -1.1(3) ?
C11 C10 C15 C14 . . . . 0.7(3) ?
C9 C10 C15 C14 . . . . -176.71(19) ?

_cod_database_fobs_code 2243477
